data_1570041
loop_
_publ_author_name
'Goyal, Karan'
'Kukier, Garrett A.'
'Chen, Xiangyang'
'Turlik, Aneta'
'Houk, K. N.'
'Sarpong, Richmond'

_publ_section_title
;
 Rearrangement of a carboxy-substituted spiro[4.4]nonatriene to annulated
 fulvenes through a Pd(ii)-mediated 1,5-vinyl shift.
;
_journal_issue 42
_journal_name_full 'Chemical science'
_journal_page_first 11809
_journal_page_last 11817
_journal_paper_doi 10.1039/d3sc03222a
_journal_volume 14
_journal_year 2023
_chemical_absolute_configuration unk
_chemical_formula_moiety '1(C23 H20 O2)'
_chemical_formula_sum 'C23 H20 O2'
_chemical_formula_weight 328.39
_space_group_crystal_system monoclinic
_space_group_IT_number 4
_space_group_name_Hall 'P 2yb'
_space_group_name_H-M_alt 'P 1 21 1'
_atom_sites_solution_hydrogens geom
_atom_sites_solution_primary dual
_audit_creation_date 2022-10-27
_audit_creation_method
;
Olex2 1.5
(compiled 2022.04.07 svn.rca3783a0 for OlexSys, GUI svn.r6498)
;
_audit_update_record
;
2023-03-02 deposited with the CCDC.	2023-09-20 downloaded from the CCDC.
;
_cell_angle_alpha 90
_cell_angle_beta 98.837(2)
_cell_angle_gamma 90
_cell_formula_units_Z 4
_cell_length_a 12.9522(3)
_cell_length_b 8.0449(2)
_cell_length_c 16.5583(4)
_cell_measurement_reflns_used 21834
_cell_measurement_temperature 100
_cell_measurement_theta_max 78.1650
_cell_measurement_theta_min 3.4220
_cell_volume 1704.88(7)
_computing_cell_refinement 'CrysAlisPro 1.171.42.72a (Rigaku OD, 2022)'
_computing_data_collection 'CrysAlisPro 1.171.42.72a (Rigaku OD, 2022)'
_computing_data_reduction 'CrysAlisPro 1.171.42.72a (Rigaku OD, 2022)'
_computing_molecular_graphics 'Olex2 1.5 (Dolomanov et al., 2009)'
_computing_publication_material 'Olex2 1.5 (Dolomanov et al., 2009)'
_computing_structure_refinement 'SHELXL 2014/7 (Sheldrick, 2015)'
_diffrn_ambient_temperature 100.00
_diffrn_detector 'Hybrid Pixel Array Detector'
_diffrn_detector_area_resol_mean 5.8140
_diffrn_detector_type 'Pilatus 200K'
_diffrn_measured_fraction_theta_full 0.999
_diffrn_measured_fraction_theta_max 0.999
_diffrn_measurement_details
;
List of Runs (angles in degrees, time in seconds):

  # Type    Start    End  Width  t~exp~   \w     \q     \k     \f   Frames
#--------------------------------------------------------------------------
  1  \w     39.00 106.00   0.50    0.50    --  107.75 -94.00-180.00  134
  2  \w     35.00 109.00   0.50    0.50    --  107.75-111.00 -30.00  148
  3  \w     31.00 106.00   0.50    0.50    --  107.75 -94.00   0.00  150
  4  \w     37.00  69.00   0.50    0.50    --  107.75-111.00  30.00   64
  5  \w     72.00  99.00   0.50    0.50    --  107.75-111.00  30.00   54
  6  \w    -29.00  24.00   0.50    0.50    --   50.46 -19.00  90.00  106
  7  \w    -20.00  68.00   0.50    0.50    --   50.46 -64.00 -99.00  176
  8  \w     38.00  73.00   0.50    0.50    --  107.75 -64.00 -99.00   70
  9  \w     36.00  68.00   0.50    0.50    --  107.75 -61.00-120.00   64
 10  \w     34.00 102.00   0.50    0.50    --  107.75 -77.00 -30.00  136
 11  \w     36.00  68.00   0.50    0.50    --  107.75 -61.00   0.00   64
 12  \w     36.00  68.00   0.50    0.50    --  107.75 -61.00  90.00   64
 13  \w     36.00  67.00   0.50    0.50    --  107.75 -61.00 -90.00   62
 14  \w     36.00  68.00   0.50    0.50    --  107.75 -61.00-150.00   64
 15  \w     83.00 175.00   0.50    0.50    --  107.75 111.00 -30.00  184
 16  \w     95.00 175.00   0.50    0.50    --  107.75  15.00   0.00  160
 17  \w     85.00 175.00   0.50    0.50    --  107.75  77.00 -60.00  180
 18  \w     81.00 124.00   0.50    0.50    --   50.46  77.00-180.00   86
 19  \w     81.00 124.00   0.50    0.50    --   50.46  77.00 -30.00   86
 20  \w     33.00 121.00   0.50    0.50    --   50.46  64.00  36.00  176
 21  \w     85.00 175.00   0.50    0.50    --  107.75  77.00 150.00  180
 22  \w     85.00 175.00   0.50    0.50    --  107.75  77.00  90.00  180
 23  \w     91.00 175.00   0.50    0.50    --  107.75  61.00 120.00  168
 24  \w     91.00 175.00   0.50    0.50    --  107.75  61.00 150.00  168
 25  \w     90.00 175.00   0.50    0.50    --  107.75  64.00  36.00  170
 26  \w     91.00 175.00   0.50    0.50    --  107.75  61.00 -90.00  168
 27  \w     92.00 122.00   0.50    0.50    --  107.75  61.00-180.00   60
 28  \w    125.00 163.00   0.50    0.50    --  107.75  61.00-180.00   76
 29  \w     94.00 175.00   0.50    0.50    --  107.75  45.00-180.00  162
 30  \w    120.00 171.00   0.50    0.50    --  107.75  45.00 -30.00  102
 31  \w     95.00 175.00   0.50    0.50    --  107.75  15.00  90.00  160
 32  \w    -30.00  30.00   0.50    0.50    --  -50.46  19.00  30.00  120
 33  \w    -68.00  20.00   0.50    0.50    --  -50.46  64.00  36.00  176
 34  \w   -108.00 -26.00   0.50    0.50    -- -100.00  77.00 120.00  164
 35  \w    -54.00 -24.00   0.50    0.50    -- -100.00  45.00  90.00   60
 36  \w    -79.00 -30.00   0.50    0.50    -- -100.00  64.00  36.00   98
 37  \w    -54.00 -24.00   0.50    0.50    -- -100.00  45.00  30.00   60
 38  \w    -54.00 -24.00   0.50    0.50    -- -100.00  45.00 -30.00   60
 39  \w    -54.00 -24.00   0.50    0.50    -- -100.00  45.00-120.00   60
 40  \w    -54.00 -24.00   0.50    0.50    -- -100.00  45.00-150.00   60
 41  \w   -174.00 -81.00   0.50    0.50    -- -100.00 -77.00-180.00  186
 42  \w   -170.00 -83.00   0.50    0.50    -- -100.00 -64.00 -99.00  174
 43  \w   -178.00 -86.00   0.50    0.50    -- -100.00 -30.00  60.00  184
 44  \w   -178.00 -86.00   0.50    0.50    -- -100.00 -30.00  90.00  184
 45  \w   -127.50 -88.00   0.50    0.50    -- -100.00 -15.00 150.00   79
;
_diffrn_measurement_device 'four-circle diffractometer'
_diffrn_measurement_device_type 'ROD, Synergy Custom DW system, Pilatus 200K'
_diffrn_measurement_method '\w scans'
_diffrn_orient_matrix_type 'CrysAlisPro convention (1999,Acta A55,543-557)'
_diffrn_orient_matrix_UB_11 -0.0278002000
_diffrn_orient_matrix_UB_12 0.1214867000
_diffrn_orient_matrix_UB_13 -0.0720949000
_diffrn_orient_matrix_UB_21 0.0885676000
_diffrn_orient_matrix_UB_22 -0.0737339000
_diffrn_orient_matrix_UB_23 -0.0413560000
_diffrn_orient_matrix_UB_31 -0.0764920000
_diffrn_orient_matrix_UB_32 -0.1283098000
_diffrn_orient_matrix_UB_33 -0.0444134000
_diffrn_radiation_monochromator mirror
_diffrn_radiation_probe x-ray
_diffrn_radiation_type 'Cu K\a'
_diffrn_radiation_wavelength 1.54184
_diffrn_reflns_av_R_equivalents 0.0434
_diffrn_reflns_av_unetI/netI 0.0248
_diffrn_reflns_Laue_measured_fraction_full 0.999
_diffrn_reflns_Laue_measured_fraction_max 0.999
_diffrn_reflns_limit_h_max 16
_diffrn_reflns_limit_h_min -16
_diffrn_reflns_limit_k_max 10
_diffrn_reflns_limit_k_min -10
_diffrn_reflns_limit_l_max 20
_diffrn_reflns_limit_l_min -20
_diffrn_reflns_number 31264
_diffrn_reflns_point_group_measured_fraction_full 0.990
_diffrn_reflns_point_group_measured_fraction_max 0.989
_diffrn_reflns_theta_full 67.684
_diffrn_reflns_theta_max 74.502
_diffrn_reflns_theta_min 3.453
_diffrn_source 'Rotating-anode X-ray tube'
_diffrn_source_type 'Rigaku (Cu) X-ray Source'
_exptl_absorpt_coefficient_mu 0.631
_exptl_absorpt_correction_T_max 1.00000
_exptl_absorpt_correction_T_min 0.89267
_exptl_absorpt_correction_type multi-scan
_exptl_absorpt_process_details
;
CrysAlisPro 1.171.42.72a (Rigaku Oxford Diffraction, 2022)
Empirical absorption correction using spherical harmonics,
implemented in SCALE3 ABSPACK scaling algorithm.
;
_exptl_crystal_colour orange
_exptl_crystal_colour_primary orange
_exptl_crystal_density_diffrn 1.279
_exptl_crystal_description block
_exptl_crystal_F_000 696
_exptl_crystal_recrystallization_method 'Re-crystallisation from solvent: THF'
_exptl_crystal_size_max 0.33
_exptl_crystal_size_mid 0.19
_exptl_crystal_size_min 0.12
_refine_diff_density_max 0.287
_refine_diff_density_min -0.258
_refine_diff_density_rms 0.066
_refine_ls_abs_structure_details
;
 Flack x determined using 2807 quotients [(I+)-(I-)]/[(I+)+(I-)]
 (Parsons, Flack and Wagner, Acta Cryst. B69 (2013) 249-259).
;
_refine_ls_abs_structure_Flack -0.12(17)
_refine_ls_extinction_coef 0.0036(6)
_refine_ls_extinction_expression Fc^*^=kFc[1+0.001xFc^2^\l^3^/sin(2\q)]^-1/4^
_refine_ls_extinction_method 'SHELXL-2014/7 (Sheldrick 2014'
_refine_ls_goodness_of_fit_ref 1.049
_refine_ls_hydrogen_treatment constr
_refine_ls_matrix_type full
_refine_ls_number_parameters 527
_refine_ls_number_reflns 6878
_refine_ls_number_restraints 79
_refine_ls_restrained_S_all 1.045
_refine_ls_R_factor_all 0.0533
_refine_ls_R_factor_gt 0.0513
_refine_ls_shift/su_max 0.000
_refine_ls_shift/su_mean 0.000
_refine_ls_structure_factor_coef Fsqd
_refine_ls_weighting_details 'w=1/[\s^2^(Fo^2^)+(0.0725P)^2^+0.7590P] where P=(Fo^2^+2Fc^2^)/3'
_refine_ls_weighting_scheme calc
_refine_ls_wR_factor_gt 0.1356
_refine_ls_wR_factor_ref 0.1372
_reflns_Friedel_coverage 0.842
_reflns_Friedel_fraction_full 0.979
_reflns_Friedel_fraction_max 0.978
_reflns_number_gt 6497
_reflns_number_total 6878
_reflns_threshold_expression 'I > 2\s(I)'
_cod_data_source_file d3sc03222a1.cif
_cod_data_source_block KGoyal06_Sarpong
_cod_depositor_comments 'Adding full bibliography for 1570039--1570041.cif.'
_cod_original_sg_symbol_H-M P21
_cod_database_code 1570041
_shelx_shelxl_version_number 2014/7
_chemical_oxdiff_formula 'C O H'
_shelx_space_group_comment
;
The symmetry employed for this shelxl refinement is uniquely defined
by the following loop, which should always be used as a source of
symmetry information in preference to the above space-group names.
They are only intended as comments.
;
_shelx_estimated_absorpt_t_max 0.928
_shelx_estimated_absorpt_t_min 0.819
_olex2_refinement_description
;
1. Fixed Uiso
 At 1.2 times of:
  All C(H) groups, All C(H,H) groups, All C(H,H,H,H) groups
 At 1.5 times of:
  All C(H,H,H) groups
2. Restrained planarity
 C5BA, C6BA, C7BA, C8BA, C9BA, C10B
 with sigma of 0.01
 C1, C5BB, C6BB, C7BB, C8BB, C9BB
 with sigma of 0.01
3. Rigid body (RIGU) restrains
 C1, C5BA, C5BB, C6BA, C6BB, C7BA, C7BB, C8BA, C8BB, C9BA, C9BB, C10B
 with sigma for 1-2 distances of 0.001 and sigma for 1-3 distances of 0.001
4. Others
 Sof(C1)=Sof(H1)=Sof(C3BB)=Sof(H3BC)=Sof(H3BD)=Sof(C4BB)=Sof(H4BB)=Sof(C5BB)=
 Sof(C6BB)=Sof(H6BB)=Sof(C7BB)=Sof(H7BB)=Sof(C8BB)=Sof(H8BB)=Sof(C9BB)=
 Sof(H9BB)=Sof(H11C)=Sof(H11D)=1-FVAR(1)
 Sof(C3BA)=Sof(H3BA)=Sof(H3BB)=Sof(C4BA)=Sof(H4BA)=Sof(C5BA)=Sof(C6BA)=
 Sof(H6BA)=Sof(C7BA)=Sof(H7BA)=Sof(C8BA)=Sof(H8BA)=Sof(C9BA)=Sof(H9BA)=
 Sof(C10B)=Sof(H10B)=Sof(H11A)=Sof(H11B)=FVAR(1)
5.a Ternary CH refined with riding coordinates:
 C4A(H4A), C4BA(H4BA), C4BB(H4BB)
5.b Secondary CH2 refined with riding coordinates:
 C3A(H3AA,H3AB), C11A(H11E,H11F), C3BA(H3BA,H3BB), C3BB(H3BC,H3BD), C11B(H11A,
 H11B), C11B(H11C,H11D)
5.c Aromatic/amide H refined with riding coordinates:
 C6A(H6A), C7A(H7A), C8A(H8A), C9A(H9A), C10A(H10A), C12A(H12A), C14A(H14A),
 C17A(H17A), C18A(H18A), C19A(H19A), C20A(H20A), C21A(H21A), C1(H1), C6BA(H6BA),
  C6BB(H6BB), C7BA(H7BA), C7BB(H7BB), C8BA(H8BA), C8BB(H8BB), C9BA(H9BA),
 C9BB(H9BB), C10B(H10B), C12B(H12B), C14B(H14B), C17B(H17B), C18B(H18B),
 C19B(H19B), C20B(H20B), C21B(H21B)
5.d Idealised Me refined as rotating group:
 C23A(H23D,H23E,H23F), C23B(H23A,H23B,H23C)
;
_olex2_submission_special_instructions 'No special instructions were received'
_oxdiff_exptl_absorpt_empirical_details
;
Empirical correction (ABSPACK) includes:
- Absorption correction using spherical harmonics
- Frame scaling
;
_oxdiff_exptl_absorpt_empirical_full_max 2.182
_oxdiff_exptl_absorpt_empirical_full_min 0.569

loop_
_space_group_symop_operation_xyz
'x, y, z'
'-x, y+1/2, -z'

loop_
_atom_site_label
_atom_site_type_symbol
_atom_site_fract_x
_atom_site_fract_y
_atom_site_fract_z
_atom_site_U_iso_or_equiv
_atom_site_adp_type
_atom_site_occupancy
_atom_site_site_symmetry_order
_atom_site_calc_flag
_atom_site_refinement_flags_posn
_atom_site_refinement_flags_adp
_atom_site_refinement_flags_occupancy
_atom_site_disorder_assembly
_atom_site_disorder_group
O1A O 0.58298(19) 0.3389(4) 0.75327(15) 0.0367(6) Uani 1 1 d . . . . .
O2A O 0.56919(19) 0.5565(3) 0.66706(14) 0.0329(6) Uani 1 1 d . . . . .
C1A C 0.4153(3) 0.4524(4) 0.70197(19) 0.0290(7) Uani 1 1 d . . . . .
C2A C 0.3643(3) 0.4409(4) 0.7678(2) 0.0285(7) Uani 1 1 d . . . . .
C3A C 0.3998(3) 0.3867(4) 0.85377(19) 0.0274(7) Uani 1 1 d . . . . .
H3AA H 0.4755 0.4091 0.8688 0.033 Uiso 1 1 calc R U . . .
H3AB H 0.3885 0.2656 0.8585 0.033 Uiso 1 1 calc R U . . .
C4A C 0.3392(3) 0.4798(5) 0.91203(19) 0.0284(7) Uani 1 1 d . . . . .
H4A H 0.3566 0.6005 0.9087 0.034 Uiso 1 1 calc R U . . .
C5A C 0.3716(2) 0.4260(4) 0.99974(19) 0.0258(6) Uani 1 1 d . . . . .
C6A C 0.3589(3) 0.2616(5) 1.0238(2) 0.0316(7) Uani 1 1 d . . . . .
H6A H 0.3290 0.1826 0.9844 0.038 Uiso 1 1 calc R U . . .
C7A C 0.3893(3) 0.2118(5) 1.1039(2) 0.0319(7) Uani 1 1 d . . . . .
H7A H 0.3796 0.0995 1.1188 0.038 Uiso 1 1 calc R U . . .
C8A C 0.4336(3) 0.3239(5) 1.1627(2) 0.0317(7) Uani 1 1 d . . . . .
H8A H 0.4553 0.2887 1.2175 0.038 Uiso 1 1 calc R U . . .
C9A C 0.4459(3) 0.4890(5) 1.1406(2) 0.0322(7) Uani 1 1 d . . . . .
H9A H 0.4744 0.5678 1.1806 0.039 Uiso 1 1 calc R U . . .
C10A C 0.4162(3) 0.5385(5) 1.0594(2) 0.0303(7) Uani 1 1 d . . . . .
H10A H 0.4266 0.6506 1.0445 0.036 Uiso 1 1 calc R U . . .
C11A C 0.2203(3) 0.4614(5) 0.8841(2) 0.0343(8) Uani 1 1 d . . . . .
H11E H 0.1995 0.3450 0.8925 0.041 Uiso 1 1 calc R U . . .
H11F H 0.1826 0.5338 0.9182 0.041 Uiso 1 1 calc R U . . .
C12A C 0.1893(3) 0.5069(6) 0.7959(2) 0.0369(8) Uani 1 1 d . . . . .
H12A H 0.1200 0.5442 0.7775 0.044 Uiso 1 1 calc R U . . .
C13A C 0.2567(3) 0.4962(5) 0.74238(19) 0.0319(7) Uani 1 1 d . . . . .
C14A C 0.2466(3) 0.5379(5) 0.6558(2) 0.0318(7) Uani 1 1 d . . . . .
H14A H 0.1851 0.5777 0.6227 0.038 Uiso 1 1 calc R U . . .
C15A C 0.3402(3) 0.5102(5) 0.6303(2) 0.0334(8) Uani 1 1 d . . . . .
C16A C 0.3612(3) 0.5182(4) 0.5450(2) 0.0308(7) Uani 1 1 d . . . . .
C17A C 0.3012(3) 0.6210(5) 0.4872(2) 0.0368(8) Uani 1 1 d . . . . .
H17A H 0.2511 0.6941 0.5042 0.044 Uiso 1 1 calc R U . . .
C18A C 0.3143(3) 0.6171(6) 0.4058(2) 0.0405(9) Uani 1 1 d . . . . .
H18A H 0.2710 0.6839 0.3672 0.049 Uiso 1 1 calc R U . . .
C19A C 0.3897(3) 0.5170(5) 0.3803(2) 0.0391(9) Uani 1 1 d . . . . .
H19A H 0.4004 0.5181 0.3248 0.047 Uiso 1 1 calc R U . . .
C20A C 0.4498(3) 0.4146(5) 0.4367(2) 0.0372(9) Uani 1 1 d . . . . .
H20A H 0.5013 0.3448 0.4193 0.045 Uiso 1 1 calc R U . . .
C21A C 0.4355(3) 0.4131(5) 0.5178(2) 0.0321(7) Uani 1 1 d . . . . .
H21A H 0.4761 0.3407 0.5554 0.038 Uiso 1 1 calc R U . . .
C22A C 0.5297(3) 0.4378(4) 0.7102(2) 0.0290(7) Uani 1 1 d . . . . .
C23A C 0.6812(3) 0.5635(5) 0.6731(2) 0.0384(9) Uani 1 1 d . . . . .
H23D H 0.7042 0.4836 0.6349 0.058 Uiso 1 1 calc R U . . .
H23E H 0.7132 0.5358 0.7290 0.058 Uiso 1 1 calc R U . . .
H23F H 0.7022 0.6758 0.6595 0.058 Uiso 1 1 calc R U . . .
O1B O 1.0827(2) 0.6465(4) 0.24974(15) 0.0395(6) Uani 1 1 d . . . . .
O2B O 1.06743(18) 0.4229(3) 0.16656(14) 0.0331(6) Uani 1 1 d . . . . .
C1 C 0.8571(10) 0.723(2) 0.5267(8) 0.026(2) Uani 0.370(12) 1 d . U P A 2
H1 H 0.8263 0.8005 0.4867 0.031 Uiso 0.370(12) 1 calc R U P A 2
C1B C 0.9145(3) 0.5292(5) 0.20470(18) 0.0286(7) Uani 1 1 d . . . . .
C2B C 0.8663(3) 0.5371(5) 0.2714(2) 0.0330(8) Uani 1 1 d . . . . .
C3BA C 0.9111(6) 0.5373(11) 0.3625(5) 0.0320(17) Uani 0.630(12) 1 d . . P A 1
H3BA H 0.9266 0.4224 0.3820 0.038 Uiso 0.630(12) 1 calc R U P A 1
H3BB H 0.9766 0.6028 0.3722 0.038 Uiso 0.630(12) 1 calc R U P A 1
C3BB C 0.8990(9) 0.6068(19) 0.3565(6) 0.022(3) Uani 0.370(12) 1 d . . P A 2
H3BC H 0.8811 0.7263 0.3577 0.026 Uiso 0.370(12) 1 calc R U P A 2
H3BD H 0.9753 0.5944 0.3731 0.026 Uiso 0.370(12) 1 calc R U P A 2
C4BA C 0.8284(4) 0.6156(9) 0.4072(3) 0.0348(16) Uani 0.630(12) 1 d . . P A 1
H4BA H 0.8172 0.7319 0.3864 0.042 Uiso 0.630(12) 1 calc R U P A 1
C4BB C 0.8393(7) 0.5075(16) 0.4149(5) 0.024(3) Uani 0.370(12) 1 d . . P A 2
H4BB H 0.8576 0.3874 0.4110 0.029 Uiso 0.370(12) 1 calc R U P A 2
C5BA C 0.8671(6) 0.6275(12) 0.4988(5) 0.0327(16) Uani 0.630(12) 1 d . U P A 1
C5BB C 0.8723(9) 0.563(2) 0.5041(7) 0.024(2) Uani 0.370(12) 1 d . U P A 2
C6BA C 0.9093(7) 0.4905(11) 0.5441(6) 0.0376(19) Uani 0.630(12) 1 d . U P A 1
H6BA H 0.9163 0.3890 0.5162 0.045 Uiso 0.630(12) 1 calc R U P A 1
C6BB C 0.9169(10) 0.4488(18) 0.5611(7) 0.023(2) Uani 0.370(12) 1 d . U P A 2
H6BB H 0.9278 0.3372 0.5456 0.027 Uiso 0.370(12) 1 calc R U P A 2
C7BA C 0.9413(10) 0.4955(18) 0.6276(6) 0.039(2) Uani 0.630(12) 1 d . U P A 1
H7BA H 0.9699 0.4005 0.6569 0.047 Uiso 0.630(12) 1 calc R U P A 1
C7BB C 0.9459(14) 0.501(3) 0.6432(9) 0.025(3) Uani 0.370(12) 1 d . U P A 2
H7BB H 0.9762 0.4221 0.6824 0.031 Uiso 0.370(12) 1 calc R U P A 2
C8BA C 0.9300(13) 0.644(2) 0.6663(13) 0.040(4) Uani 0.630(12) 1 d . U P A 1
H8BA H 0.9508 0.6511 0.7238 0.047 Uiso 0.630(12) 1 calc R U P A 1
C8BB C 0.9324(17) 0.661(3) 0.6689(18) 0.025(4) Uani 0.370(12) 1 d . U P A 2
H8BB H 0.9528 0.6931 0.7242 0.030 Uiso 0.370(12) 1 calc R U P A 2
C9BA C 0.8891(9) 0.7842(17) 0.6238(6) 0.037(2) Uani 0.630(12) 1 d . U P A 1
H9BA H 0.8828 0.8861 0.6516 0.044 Uiso 0.630(12) 1 calc R U P A 1
C9BB C 0.8862(15) 0.776(3) 0.6086(9) 0.031(4) Uani 0.370(12) 1 d . U P A 2
H9BB H 0.8750 0.8882 0.6233 0.037 Uiso 0.370(12) 1 calc R U P A 2
C10B C 0.8579(7) 0.7723(11) 0.5411(5) 0.0332(18) Uani 0.630(12) 1 d . U P A 1
H10B H 0.8290 0.8674 0.5120 0.040 Uiso 0.630(12) 1 calc R U P A 1
C11B C 0.7228(3) 0.5258(5) 0.3886(2) 0.0339(8) Uani 1 1 d . . . . .
H11A H 0.7270 0.4208 0.4202 0.041 Uiso 0.630(12) 1 calc R U P A 1
H11B H 0.6686 0.5961 0.4077 0.041 Uiso 0.630(12) 1 calc R U P A 1
H11C H 0.6859 0.4508 0.4220 0.041 Uiso 0.370(12) 1 calc R U P A 2
H11D H 0.7021 0.6413 0.3992 0.041 Uiso 0.370(12) 1 calc R U P A 2
C12B C 0.6893(3) 0.4865(5) 0.30014(19) 0.0326(7) Uani 1 1 d . . . . .
H12B H 0.6185 0.4570 0.2817 0.039 Uiso 1 1 calc R U . . .
C13B C 0.7567(2) 0.4919(5) 0.24606(17) 0.0293(7) Uani 1 1 d . . . . .
C14B C 0.7440(3) 0.4616(5) 0.1583(2) 0.0317(8) Uani 1 1 d . . . . .
H14B H 0.6804 0.4327 0.1246 0.038 Uiso 1 1 calc R U . . .
C15B C 0.8377(3) 0.4815(4) 0.13237(19) 0.0261(7) Uani 1 1 d . . . . .
C16B C 0.8571(3) 0.4745(4) 0.04721(19) 0.0287(7) Uani 1 1 d . . . . .
C17B C 0.7958(3) 0.3714(5) -0.0092(2) 0.0324(8) Uani 1 1 d . . . . .
H17B H 0.7437 0.3034 0.0086 0.039 Uiso 1 1 calc R U . . .
C18B C 0.8098(3) 0.3667(5) -0.0905(2) 0.0380(8) Uani 1 1 d . . . . .
H18B H 0.7678 0.2954 -0.1278 0.046 Uiso 1 1 calc R U . . .
C19B C 0.8850(3) 0.4659(6) -0.1173(2) 0.0395(9) Uani 1 1 d . . . . .
H19B H 0.8952 0.4622 -0.1728 0.047 Uiso 1 1 calc R U . . .
C20B C 0.9460(3) 0.5715(5) -0.0623(2) 0.0381(9) Uani 1 1 d . . . . .
H20B H 0.9971 0.6409 -0.0805 0.046 Uiso 1 1 calc R U . . .
C21B C 0.9316(3) 0.5745(5) 0.0192(2) 0.0322(7) Uani 1 1 d . . . . .
H21B H 0.9734 0.6462 0.0564 0.039 Uiso 1 1 calc R U . . .
C22B C 1.0289(3) 0.5439(5) 0.20934(19) 0.0300(7) Uani 1 1 d . . . . .
C23B C 1.1790(3) 0.4228(6) 0.1677(2) 0.0399(9) Uani 1 1 d . . . . .
H23A H 1.1963 0.3517 0.1237 0.060 Uiso 1 1 calc R U . . .
H23B H 1.2137 0.3802 0.2204 0.060 Uiso 1 1 calc R U . . .
H23C H 1.2029 0.5364 0.1599 0.060 Uiso 1 1 calc R U . . .

loop_
_atom_site_aniso_label
_atom_site_aniso_U_11
_atom_site_aniso_U_22
_atom_site_aniso_U_33
_atom_site_aniso_U_23
_atom_site_aniso_U_13
_atom_site_aniso_U_12
O1A 0.0335(13) 0.0384(14) 0.0368(13) 0.0058(12) 0.0005(10) 0.0051(12)
O2A 0.0335(13) 0.0317(13) 0.0321(12) 0.0016(10) 0.0006(10) -0.0041(10)
C1A 0.0370(18) 0.0229(16) 0.0251(15) -0.0011(12) -0.0015(13) -0.0005(13)
C2A 0.0326(17) 0.0209(15) 0.0302(16) -0.0009(13) -0.0005(13) 0.0008(13)
C3A 0.0321(17) 0.0209(15) 0.0274(15) -0.0009(13) -0.0012(12) 0.0010(13)
C4A 0.0327(17) 0.0237(16) 0.0270(15) -0.0018(14) -0.0011(12) -0.0014(14)
C5A 0.0266(15) 0.0227(15) 0.0266(15) -0.0026(12) -0.0003(11) -0.0016(12)
C6A 0.0395(18) 0.0274(16) 0.0277(15) -0.0033(13) 0.0044(13) -0.0055(14)
C7A 0.0368(18) 0.0269(16) 0.0320(16) -0.0006(13) 0.0052(13) -0.0029(14)
C8A 0.0329(17) 0.0335(18) 0.0273(16) 0.0017(14) 0.0000(13) -0.0011(14)
C9A 0.0324(17) 0.0335(17) 0.0282(16) -0.0013(15) -0.0033(12) -0.0016(15)
C10A 0.0330(17) 0.0270(16) 0.0290(15) -0.0023(13) -0.0007(13) -0.0032(13)
C11A 0.0294(17) 0.041(2) 0.0322(17) -0.0057(16) 0.0032(13) 0.0000(16)
C12A 0.0294(17) 0.043(2) 0.0358(17) -0.0057(17) -0.0028(14) 0.0020(16)
C13A 0.0333(19) 0.0318(17) 0.0285(16) -0.0052(15) -0.0025(14) -0.0021(16)
C14A 0.0339(17) 0.0313(18) 0.0272(15) -0.0021(14) -0.0047(13) 0.0042(14)
C15A 0.0350(18) 0.0335(19) 0.0289(16) -0.0016(15) -0.0041(13) -0.0011(16)
C16A 0.0357(18) 0.0273(18) 0.0271(15) -0.0028(14) -0.0027(13) -0.0028(14)
C17A 0.044(2) 0.0303(18) 0.0333(17) -0.0030(15) -0.0040(15) 0.0035(17)
C18A 0.052(2) 0.035(2) 0.0299(17) 0.0056(15) -0.0062(15) -0.0040(18)
C19A 0.052(2) 0.037(2) 0.0272(17) -0.0013(16) 0.0021(15) -0.0090(18)
C20A 0.039(2) 0.040(2) 0.0309(18) -0.0056(16) 0.0027(15) -0.0044(17)
C21A 0.0352(18) 0.0302(17) 0.0285(16) -0.0012(15) -0.0021(13) -0.0007(15)
C22A 0.0348(18) 0.0279(17) 0.0237(14) -0.0052(13) 0.0030(13) -0.0008(14)
C23A 0.0362(19) 0.040(2) 0.0383(18) -0.0030(16) 0.0045(15) -0.0066(16)
O1B 0.0369(14) 0.0455(16) 0.0344(12) -0.0069(12) 0.0002(10) -0.0095(12)
O2B 0.0285(12) 0.0378(14) 0.0315(12) -0.0024(11) -0.0003(9) 0.0022(11)
C1 0.025(5) 0.033(5) 0.017(4) -0.001(3) -0.004(3) -0.003(4)
C1B 0.0304(17) 0.0290(18) 0.0243(14) -0.0009(13) -0.0025(12) 0.0000(13)
C2B 0.0296(17) 0.040(2) 0.0262(15) 0.0021(15) -0.0043(13) -0.0015(15)
C3BA 0.032(3) 0.031(4) 0.029(3) -0.001(3) -0.007(2) 0.004(3)
C3BB 0.017(4) 0.033(7) 0.015(4) 0.009(5) 0.001(3) 0.012(5)
C4BA 0.041(3) 0.029(4) 0.033(3) -0.003(2) 0.001(2) -0.004(2)
C4BB 0.027(4) 0.032(7) 0.014(4) 0.002(4) 0.003(3) -0.003(4)
C5BA 0.037(3) 0.027(3) 0.032(2) -0.003(2) 0.0001(18) -0.005(3)
C5BB 0.024(4) 0.032(5) 0.015(3) 0.001(3) 0.002(2) -0.005(4)
C6BA 0.047(4) 0.031(3) 0.033(3) -0.002(2) 0.003(3) -0.001(2)
C6BB 0.023(4) 0.030(4) 0.014(3) 0.001(3) 0.001(3) -0.005(3)
C7BA 0.043(5) 0.038(3) 0.035(3) -0.002(2) 0.002(3) 0.002(3)
C7BB 0.027(6) 0.034(4) 0.014(3) -0.002(3) -0.001(3) -0.002(3)
C8BA 0.044(8) 0.040(3) 0.032(3) -0.002(2) -0.001(3) 0.003(3)
C8BB 0.024(9) 0.034(4) 0.015(3) -0.002(3) -0.003(3) -0.002(4)
C9BA 0.038(5) 0.038(3) 0.032(3) -0.005(2) -0.003(2) -0.002(2)
C9BB 0.037(8) 0.035(4) 0.018(4) -0.002(3) -0.005(3) 0.001(4)
C10B 0.035(3) 0.030(3) 0.033(3) -0.005(2) -0.001(2) -0.005(2)
C11B 0.0341(18) 0.040(2) 0.0268(16) 0.0011(15) 0.0012(13) -0.0002(16)
C12B 0.0290(17) 0.0371(19) 0.0296(16) 0.0014(15) -0.0019(13) -0.0023(15)
C13B 0.0342(18) 0.0270(16) 0.0245(16) 0.0005(14) -0.0029(13) -0.0017(15)
C14B 0.0304(17) 0.0339(19) 0.0280(16) 0.0005(14) -0.0046(13) -0.0003(14)
C15B 0.0312(16) 0.0175(14) 0.0267(15) 0.0012(13) -0.0048(12) -0.0011(14)
C16B 0.0309(17) 0.0254(16) 0.0273(15) 0.0021(14) -0.0040(12) 0.0025(14)
C17B 0.0381(18) 0.0288(18) 0.0277(16) -0.0020(13) -0.0035(13) 0.0005(15)
C18B 0.049(2) 0.0318(19) 0.0306(17) -0.0012(15) -0.0039(15) 0.0059(17)
C19B 0.048(2) 0.045(2) 0.0247(16) 0.0039(17) 0.0021(15) 0.0089(18)
C20B 0.038(2) 0.041(2) 0.0344(18) 0.0083(16) 0.0034(15) 0.0056(17)
C21B 0.0315(17) 0.0333(18) 0.0296(16) 0.0046(15) -0.0020(13) 0.0025(15)
C22B 0.0343(18) 0.0332(18) 0.0208(14) -0.0006(14) -0.0012(12) -0.0009(15)
C23B 0.0291(18) 0.046(2) 0.044(2) 0.0034(18) 0.0038(14) 0.0019(17)

loop_
_atom_type_symbol
_atom_type_description
_atom_type_scat_dispersion_real
_atom_type_scat_dispersion_imag
_atom_type_scat_source
C C 0.0181 0.0091 'International Tables Vol C Tables 4.2.6.8 and 6.1.1.4'
H H 0.0000 0.0000 'International Tables Vol C Tables 4.2.6.8 and 6.1.1.4'
O O 0.0492 0.0322 'International Tables Vol C Tables 4.2.6.8 and 6.1.1.4'

loop_
_geom_angle_atom_site_label_1
_geom_angle_atom_site_label_2
_geom_angle_atom_site_label_3
_geom_angle
_geom_angle_site_symmetry_1
_geom_angle_site_symmetry_3
_geom_angle_publ_flag
C22A O2A C23A 117.0(3) . . ?
C2A C1A C15A 108.7(3) . . ?
C2A C1A C22A 121.7(3) . . ?
C22A C1A C15A 128.7(3) . . ?
C1A C2A C3A 131.8(3) . . ?
C1A C2A C13A 107.9(3) . . ?
C13A C2A C3A 120.2(3) . . ?
C2A C3A H3AA 109.6 . . ?
C2A C3A H3AB 109.6 . . ?
C2A C3A C4A 110.3(3) . . ?
H3AA C3A H3AB 108.1 . . ?
C4A C3A H3AA 109.6 . . ?
C4A C3A H3AB 109.6 . . ?
C3A C4A H4A 107.4 . . ?
C3A C4A C11A 110.4(3) . . ?
C5A C4A C3A 111.9(3) . . ?
C5A C4A H4A 107.4 . . ?
C5A C4A C11A 112.1(3) . . ?
C11A C4A H4A 107.4 . . ?
C6A C5A C4A 121.1(3) . . ?
C6A C5A C10A 117.7(3) . . ?
C10A C5A C4A 121.2(3) . . ?
C5A C6A H6A 119.4 . . ?
C7A C6A C5A 121.2(3) . . ?
C7A C6A H6A 119.4 . . ?
C6A C7A H7A 119.6 . . ?
C6A C7A C8A 120.8(4) . . ?
C8A C7A H7A 119.6 . . ?
C7A C8A H8A 120.4 . . ?
C7A C8A C9A 119.2(3) . . ?
C9A C8A H8A 120.4 . . ?
C8A C9A H9A 120.0 . . ?
C8A C9A C10A 119.9(3) . . ?
C10A C9A H9A 120.0 . . ?
C5A C10A H10A 119.4 . . ?
C9A C10A C5A 121.2(3) . . ?
C9A C10A H10A 119.4 . . ?
C4A C11A H11E 109.2 . . ?
C4A C11A H11F 109.2 . . ?
H11E C11A H11F 107.9 . . ?
C12A C11A C4A 111.9(3) . . ?
C12A C11A H11E 109.2 . . ?
C12A C11A H11F 109.2 . . ?
C11A C12A H12A 119.2 . . ?
C13A C12A C11A 121.6(3) . . ?
C13A C12A H12A 119.2 . . ?
C12A C13A C2A 121.3(3) . . ?
C12A C13A C14A 131.8(3) . . ?
C14A C13A C2A 106.9(3) . . ?
C13A C14A H14A 125.7 . . ?
C15A C14A C13A 108.5(3) . . ?
C15A C14A H14A 125.7 . . ?
C14A C15A C1A 108.0(3) . . ?
C14A C15A C16A 126.3(3) . . ?
C16A C15A C1A 125.5(3) . . ?
C17A C16A C15A 120.8(3) . . ?
C17A C16A C21A 118.0(3) . . ?
C21A C16A C15A 121.0(3) . . ?
C16A C17A H17A 119.6 . . ?
C18A C17A C16A 120.8(4) . . ?
C18A C17A H17A 119.6 . . ?
C17A C18A H18A 119.7 . . ?
C19A C18A C17A 120.6(4) . . ?
C19A C18A H18A 119.7 . . ?
C18A C19A H19A 120.3 . . ?
C18A C19A C20A 119.3(3) . . ?
C20A C19A H19A 120.3 . . ?
C19A C20A H20A 119.6 . . ?
C21A C20A C19A 120.8(4) . . ?
C21A C20A H20A 119.6 . . ?
C16A C21A H21A 119.8 . . ?
C20A C21A C16A 120.4(3) . . ?
C20A C21A H21A 119.8 . . ?
O1A C22A O2A 123.5(3) . . ?
O1A C22A C1A 125.6(3) . . ?
O2A C22A C1A 110.8(3) . . ?
O2A C23A H23D 109.5 . . ?
O2A C23A H23E 109.5 . . ?
O2A C23A H23F 109.5 . . ?
H23D C23A H23E 109.5 . . ?
H23D C23A H23F 109.5 . . ?
H23E C23A H23F 109.5 . . ?
C22B O2B C23B 116.5(3) . . ?
C5BB C1 H1 119.4 . . ?
C5BB C1 C9BB 121.3(13) . . ?
C9BB C1 H1 119.4 . . ?
C2B C1B C15B 109.5(3) . . ?
C2B C1B C22B 122.7(3) . . ?
C22B C1B C15B 127.3(3) . . ?
C1B C2B C3BA 130.7(4) . . ?
C1B C2B C3BB 132.8(5) . . ?
C1B C2B C13B 107.7(3) . . ?
C13B C2B C3BA 119.2(4) . . ?
C13B C2B C3BB 118.6(5) . . ?
C2B C3BA H3BA 110.4 . . ?
C2B C3BA H3BB 110.4 . . ?
H3BA C3BA H3BB 108.6 . . ?
C4BA C3BA C2B 106.8(6) . . ?
C4BA C3BA H3BA 110.4 . . ?
C4BA C3BA H3BB 110.4 . . ?
C2B C3BB H3BC 110.3 . . ?
C2B C3BB H3BD 110.3 . . ?
C2B C3BB C4BB 107.2(10) . . ?
H3BC C3BB H3BD 108.5 . . ?
C4BB C3BB H3BC 110.3 . . ?
C4BB C3BB H3BD 110.3 . . ?
C3BA C4BA H4BA 107.0 . . ?
C3BA C4BA C11B 112.2(5) . . ?
C5BA C4BA C3BA 111.1(6) . . ?
C5BA C4BA H4BA 107.0 . . ?
C5BA C4BA C11B 112.0(5) . . ?
C11B C4BA H4BA 107.0 . . ?
C3BB C4BB H4BB 108.1 . . ?
C5BB C4BB C3BB 110.9(9) . . ?
C5BB C4BB H4BB 108.1 . . ?
C11B C4BB C3BB 110.0(8) . . ?
C11B C4BB H4BB 108.1 . . ?
C11B C4BB C5BB 111.4(7) . . ?
C6BA C5BA C4BA 121.8(7) . . ?
C10B C5BA C4BA 121.2(7) . . ?
C10B C5BA C6BA 117.0(6) . . ?
C1 C5BB C4BB 120.6(12) . . ?
C1 C5BB C6BB 120.4(10) . . ?
C6BB C5BB C4BB 119.1(11) . . ?
C5BA C6BA H6BA 118.4 . . ?
C7BA C6BA C5BA 123.2(9) . . ?
C7BA C6BA H6BA 118.4 . . ?
C5BB C6BB H6BB 120.7 . . ?
C5BB C6BB C7BB 118.5(13) . . ?
C7BB C6BB H6BB 120.7 . . ?
C6BA C7BA H7BA 121.5 . . ?
C8BA C7BA C6BA 117.1(15) . . ?
C8BA C7BA H7BA 121.5 . . ?
C6BB C7BB H7BB 118.4 . . ?
C8BB C7BB C6BB 123(2) . . ?
C8BB C7BB H7BB 118.4 . . ?
C7BA C8BA H8BA 119.1 . . ?
C7BA C8BA C9BA 121.9(19) . . ?
C9BA C8BA H8BA 119.1 . . ?
C7BB C8BB H8BB 121.6 . . ?
C7BB C8BB C9BB 117(2) . . ?
C9BB C8BB H8BB 121.6 . . ?
C8BA C9BA H9BA 120.6 . . ?
C10B C9BA C8BA 118.7(14) . . ?
C10B C9BA H9BA 120.6 . . ?
C1 C9BB C8BB 120(2) . . ?
C1 C9BB H9BB 120.1 . . ?
C8BB C9BB H9BB 120.1 . . ?
C5BA C10B H10B 118.9 . . ?
C9BA C10B C5BA 122.2(8) . . ?
C9BA C10B H10B 118.9 . . ?
C4BA C11B H11A 108.7 . . ?
C4BA C11B H11B 108.7 . . ?
C4BB C11B H11C 109.0 . . ?
C4BB C11B H11D 109.0 . . ?
H11A C11B H11B 107.6 . . ?
H11C C11B H11D 107.8 . . ?
C12B C11B C4BA 114.3(3) . . ?
C12B C11B C4BB 112.8(4) . . ?
C12B C11B H11A 108.7 . . ?
C12B C11B H11B 108.7 . . ?
C12B C11B H11C 109.0 . . ?
C12B C11B H11D 109.0 . . ?
C11B C12B H12B 119.2 . . ?
C13B C12B C11B 121.7(3) . . ?
C13B C12B H12B 119.2 . . ?
C12B C13B C2B 121.2(3) . . ?
C12B C13B C14B 132.4(3) . . ?
C14B C13B C2B 106.4(3) . . ?
C13B C14B H14B 125.5 . . ?
C15B C14B C13B 109.1(3) . . ?
C15B C14B H14B 125.5 . . ?
C14B C15B C1B 107.2(3) . . ?
C14B C15B C16B 126.3(3) . . ?
C16B C15B C1B 126.2(3) . . ?
C17B C16B C15B 120.0(3) . . ?
C21B C16B C15B 121.9(3) . . ?
C21B C16B C17B 118.1(3) . . ?
C16B C17B H17B 119.4 . . ?
C18B C17B C16B 121.3(4) . . ?
C18B C17B H17B 119.4 . . ?
C17B C18B H18B 120.1 . . ?
C19B C18B C17B 119.9(4) . . ?
C19B C18B H18B 120.1 . . ?
C18B C19B H19B 120.1 . . ?
C18B C19B C20B 119.8(3) . . ?
C20B C19B H19B 120.1 . . ?
C19B C20B H20B 120.1 . . ?
C21B C20B C19B 119.7(4) . . ?
C21B C20B H20B 120.1 . . ?
C16B C21B C20B 121.2(3) . . ?
C16B C21B H21B 119.4 . . ?
C20B C21B H21B 119.4 . . ?
O1B C22B O2B 123.7(3) . . ?
O1B C22B C1B 124.7(3) . . ?
O2B C22B C1B 111.4(3) . . ?
O2B C23B H23A 109.5 . . ?
O2B C23B H23B 109.5 . . ?
O2B C23B H23C 109.5 . . ?
H23A C23B H23B 109.5 . . ?
H23A C23B H23C 109.5 . . ?
H23B C23B H23C 109.5 . . ?

loop_
_geom_bond_atom_site_label_1
_geom_bond_atom_site_label_2
_geom_bond_distance
_geom_bond_site_symmetry_2
_geom_bond_publ_flag
O1A C22A 1.211(4) . ?
O2A C22A 1.341(4) . ?
O2A C23A 1.439(4) . ?
C1A C2A 1.361(5) . ?
C1A C15A 1.488(5) . ?
C1A C22A 1.471(5) . ?
C2A C3A 1.493(4) . ?
C2A C13A 1.461(5) . ?
C3A H3AA 0.9900 . ?
C3A H3AB 0.9900 . ?
C3A C4A 1.529(5) . ?
C4A H4A 1.0000 . ?
C4A C5A 1.511(4) . ?
C4A C11A 1.546(5) . ?
C5A C6A 1.398(5) . ?
C5A C10A 1.398(5) . ?
C6A H6A 0.9500 . ?
C6A C7A 1.384(5) . ?
C7A H7A 0.9500 . ?
C7A C8A 1.385(5) . ?
C8A H8A 0.9500 . ?
C8A C9A 1.393(6) . ?
C9A H9A 0.9500 . ?
C9A C10A 1.398(5) . ?
C10A H10A 0.9500 . ?
C11A H11E 0.9900 . ?
C11A H11F 0.9900 . ?
C11A C12A 1.500(5) . ?
C12A H12A 0.9500 . ?
C12A C13A 1.339(5) . ?
C13A C14A 1.459(5) . ?
C14A H14A 0.9500 . ?
C14A C15A 1.361(5) . ?
C15A C16A 1.482(5) . ?
C16A C17A 1.405(5) . ?
C16A C21A 1.406(5) . ?
C17A H17A 0.9500 . ?
C17A C18A 1.384(5) . ?
C18A H18A 0.9500 . ?
C18A C19A 1.381(6) . ?
C19A H19A 0.9500 . ?
C19A C20A 1.390(6) . ?
C20A H20A 0.9500 . ?
C20A C21A 1.385(5) . ?
C21A H21A 0.9500 . ?
C23A H23D 0.9800 . ?
C23A H23E 0.9800 . ?
C23A H23F 0.9800 . ?
O1B C22B 1.213(4) . ?
O2B C22B 1.344(4) . ?
O2B C23B 1.443(4) . ?
C1 H1 0.9500 . ?
C1 C5BB 1.361(18) . ?
C1 C9BB 1.417(16) . ?
C1B C2B 1.352(5) . ?
C1B C15B 1.486(4) . ?
C1B C22B 1.476(5) . ?
C2B C3BA 1.530(8) . ?
C2B C3BB 1.514(12) . ?
C2B C13B 1.463(5) . ?
C3BA H3BA 0.9900 . ?
C3BA H3BB 0.9900 . ?
C3BA C4BA 1.529(11) . ?
C3BB H3BC 0.9900 . ?
C3BB H3BD 0.9900 . ?
C3BB C4BB 1.550(15) . ?
C4BA H4BA 1.0000 . ?
C4BA C5BA 1.526(9) . ?
C4BA C11B 1.536(6) . ?
C4BB H4BB 1.0000 . ?
C4BB C5BB 1.540(14) . ?
C4BB C11B 1.512(9) . ?
C5BA C6BA 1.396(10) . ?
C5BA C10B 1.374(9) . ?
C5BB C6BB 1.381(15) . ?
C6BA H6BA 0.9500 . ?
C6BA C7BA 1.381(11) . ?
C6BB H6BB 0.9500 . ?
C6BB C7BB 1.419(15) . ?
C7BA H7BA 0.9500 . ?
C7BA C8BA 1.374(18) . ?
C7BB H7BB 0.9500 . ?
C7BB C8BB 1.37(3) . ?
C8BA H8BA 0.9500 . ?
C8BA C9BA 1.39(2) . ?
C8BB H8BB 0.9500 . ?
C8BB C9BB 1.42(3) . ?
C9BA H9BA 0.9500 . ?
C9BA C10B 1.371(10) . ?
C9BB H9BB 0.9500 . ?
C10B H10B 0.9500 . ?
C11B H11A 0.9900 . ?
C11B H11B 0.9900 . ?
C11B H11C 0.9900 . ?
C11B H11D 0.9900 . ?
C11B C12B 1.497(4) . ?
C12B H12B 0.9500 . ?
C12B C13B 1.344(4) . ?
C13B C14B 1.458(4) . ?
C14B H14B 0.9500 . ?
C14B C15B 1.357(5) . ?
C15B C16B 1.471(4) . ?
C16B C17B 1.401(5) . ?
C16B C21B 1.389(5) . ?
C17B H17B 0.9500 . ?
C17B C18B 1.386(5) . ?
C18B H18B 0.9500 . ?
C18B C19B 1.384(6) . ?
C19B H19B 0.9500 . ?
C19B C20B 1.397(6) . ?
C20B H20B 0.9500 . ?
C20B C21B 1.391(5) . ?
C21B H21B 0.9500 . ?
C23B H23A 0.9800 . ?
C23B H23B 0.9800 . ?
C23B H23C 0.9800 . ?

loop_
_geom_torsion_atom_site_label_1
_geom_torsion_atom_site_label_2
_geom_torsion_atom_site_label_3
_geom_torsion_atom_site_label_4
_geom_torsion
_geom_torsion_site_symmetry_1
_geom_torsion_site_symmetry_2
_geom_torsion_site_symmetry_3
_geom_torsion_site_symmetry_4
_geom_torsion_publ_flag
C1A C2A C3A C4A 149.1(4) . . . . ?
C1A C2A C13A C12A -176.4(4) . . . . ?
C1A C2A C13A C14A 1.4(4) . . . . ?
C1A C15A C16A C17A -159.4(4) . . . . ?
C1A C15A C16A C21A 26.0(5) . . . . ?
C2A C1A C15A C14A 2.2(4) . . . . ?
C2A C1A C15A C16A -171.8(3) . . . . ?
C2A C1A C22A O1A 41.5(5) . . . . ?
C2A C1A C22A O2A -134.8(3) . . . . ?
C2A C3A C4A C5A 178.9(3) . . . . ?
C2A C3A C4A C11A 53.4(4) . . . . ?
C2A C13A C14A C15A 0.1(4) . . . . ?
C3A C2A C13A C12A 3.1(6) . . . . ?
C3A C2A C13A C14A -179.2(3) . . . . ?
C3A C4A C5A C6A -61.2(4) . . . . ?
C3A C4A C5A C10A 118.0(3) . . . . ?
C3A C4A C11A C12A -51.7(4) . . . . ?
C4A C5A C6A C7A 179.5(3) . . . . ?
C4A C5A C10A C9A 179.8(3) . . . . ?
C4A C11A C12A C13A 25.5(6) . . . . ?
C5A C4A C11A C12A -177.2(3) . . . . ?
C5A C6A C7A C8A -0.3(5) . . . . ?
C6A C5A C10A C9A -0.9(5) . . . . ?
C6A C7A C8A C9A 1.0(5) . . . . ?
C7A C8A C9A C10A -1.7(5) . . . . ?
C8A C9A C10A C5A 1.7(5) . . . . ?
C10A C5A C6A C7A 0.2(5) . . . . ?
C11A C4A C5A C6A 63.4(4) . . . . ?
C11A C4A C5A C10A -117.3(4) . . . . ?
C11A C12A C13A C2A -0.5(6) . . . . ?
C11A C12A C13A C14A -177.6(4) . . . . ?
C12A C13A C14A C15A 177.4(4) . . . . ?
C13A C2A C3A C4A -30.2(4) . . . . ?
C13A C14A C15A C1A -1.3(4) . . . . ?
C13A C14A C15A C16A 172.6(4) . . . . ?
C14A C15A C16A C17A 27.7(6) . . . . ?
C14A C15A C16A C21A -146.9(4) . . . . ?
C15A C1A C2A C3A 178.5(4) . . . . ?
C15A C1A C2A C13A -2.2(4) . . . . ?
C15A C1A C22A O1A -150.8(4) . . . . ?
C15A C1A C22A O2A 32.9(5) . . . . ?
C15A C16A C17A C18A -174.0(4) . . . . ?
C15A C16A C21A C20A 176.0(3) . . . . ?
C16A C17A C18A C19A -2.7(6) . . . . ?
C17A C16A C21A C20A 1.3(5) . . . . ?
C17A C18A C19A C20A 2.6(6) . . . . ?
C18A C19A C20A C21A -0.5(6) . . . . ?
C19A C20A C21A C16A -1.4(6) . . . . ?
C21A C16A C17A C18A 0.8(6) . . . . ?
C22A C1A C2A C3A -11.5(6) . . . . ?
C22A C1A C2A C13A 167.8(3) . . . . ?
C22A C1A C15A C14A -166.8(4) . . . . ?
C22A C1A C15A C16A 19.2(6) . . . . ?
C23A O2A C22A O1A 0.2(5) . . . . ?
C23A O2A C22A C1A 176.6(3) . . . . ?
C1 C5BB C6BB C7BB 0.2(4) . . . . ?
C1B C2B C3BA C4BA 158.0(5) . . . . ?
C1B C2B C3BB C4BB -152.8(7) . . . . ?
C1B C2B C13B C12B 179.1(4) . . . . ?
C1B C2B C13B C14B -1.6(4) . . . . ?
C1B C15B C16B C17B 155.6(3) . . . . ?
C1B C15B C16B C21B -27.8(5) . . . . ?
C2B C1B C15B C14B 0.0(4) . . . . ?
C2B C1B C15B C16B 174.0(3) . . . . ?
C2B C1B C22B O1B -44.7(6) . . . . ?
C2B C1B C22B O2B 131.9(4) . . . . ?
C2B C3BA C4BA C5BA -178.0(5) . . . . ?
C2B C3BA C4BA C11B 55.7(8) . . . . ?
C2B C3BB C4BB C5BB 176.8(9) . . . . ?
C2B C3BB C4BB C11B -59.5(12) . . . . ?
C2B C13B C14B C15B 1.6(4) . . . . ?
C3BA C2B C13B C12B 14.8(7) . . . . ?
C3BA C2B C13B C14B -165.9(5) . . . . ?
C3BA C4BA C5BA C6BA -51.0(7) . . . . ?
C3BA C4BA C5BA C10B 131.8(7) . . . . ?
C3BA C4BA C11B C12B -44.9(7) . . . . ?
C3BB C2B C13B C12B -10.5(8) . . . . ?
C3BB C2B C13B C14B 168.8(7) . . . . ?
C3BB C4BB C5BB C1 61.1(11) . . . . ?
C3BB C4BB C5BB C6BB -119.4(10) . . . . ?
C3BB C4BB C11B C12B 51.6(11) . . . . ?
C4BA C5BA C6BA C7BA -177.4(6) . . . . ?
C4BA C5BA C10B C9BA 177.8(7) . . . . ?
C4BA C11B C12B C13B 15.6(6) . . . . ?
C4BB C5BB C6BB C7BB -179.3(9) . . . . ?
C4BB C11B C12B C13B -21.4(7) . . . . ?
C5BA C4BA C11B C12B -170.7(5) . . . . ?
C5BA C6BA C7BA C8BA 0.1(4) . . . . ?
C5BB C1 C9BB C8BB 0.0(8) . . . . ?
C5BB C4BB C11B C12B 175.0(7) . . . . ?
C5BB C6BB C7BB C8BB -0.4(8) . . . . ?
C6BA C5BA C10B C9BA 0.5(6) . . . . ?
C6BA C7BA C8BA C9BA -0.5(8) . . . . ?
C6BB C7BB C8BB C9BB 0.3(11) . . . . ?
C7BA C8BA C9BA C10B 0.9(9) . . . . ?
C7BB C8BB C9BB C1 -0.2(10) . . . . ?
C8BA C9BA C10B C5BA -0.9(8) . . . . ?
C9BB C1 C5BB C4BB 179.5(9) . . . . ?
C9BB C1 C5BB C6BB 0.0(4) . . . . ?
C10B C5BA C6BA C7BA -0.1(3) . . . . ?
C11B C4BA C5BA C6BA 75.4(6) . . . . ?
C11B C4BA C5BA C10B -101.8(6) . . . . ?
C11B C4BB C5BB C1 -61.8(10) . . . . ?
C11B C4BB C5BB C6BB 117.7(8) . . . . ?
C11B C12B C13B C2B -0.1(6) . . . . ?
C11B C12B C13B C14B -179.2(4) . . . . ?
C12B C13B C14B C15B -179.2(4) . . . . ?
C13B C2B C3BA C4BA -41.9(8) . . . . ?
C13B C2B C3BB C4BB 39.7(11) . . . . ?
C13B C14B C15B C1B -1.0(4) . . . . ?
C13B C14B C15B C16B -175.1(3) . . . . ?
C14B C15B C16B C17B -31.4(5) . . . . ?
C14B C15B C16B C21B 145.1(4) . . . . ?
C15B C1B C2B C3BA 162.8(6) . . . . ?
C15B C1B C2B C3BB -167.5(8) . . . . ?
C15B C1B C2B C13B 1.0(4) . . . . ?
C15B C1B C22B O1B 144.5(4) . . . . ?
C15B C1B C22B O2B -38.9(5) . . . . ?
C15B C16B C17B C18B 177.7(3) . . . . ?
C15B C16B C21B C20B -177.3(3) . . . . ?
C16B C17B C18B C19B -0.4(6) . . . . ?
C17B C16B C21B C20B -0.7(5) . . . . ?
C17B C18B C19B C20B -0.5(6) . . . . ?
C18B C19B C20B C21B 0.8(6) . . . . ?
C19B C20B C21B C16B -0.2(6) . . . . ?
C21B C16B C17B C18B 1.0(5) . . . . ?
C22B C1B C2B C3BA -9.4(8) . . . . ?
C22B C1B C2B C3BB 20.3(10) . . . . ?
C22B C1B C2B C13B -171.2(4) . . . . ?
C22B C1B C15B C14B 171.7(4) . . . . ?
C22B C1B C15B C16B -14.2(6) . . . . ?
C23B O2B C22B O1B -2.4(5) . . . . ?
C23B O2B C22B C1B -179.0(3) . . . . ?
